data_2004399
loop_
_publ_author_name
'Toda, F.'
'Tanaka, K.'
'Stein, Z.'
'Goldberg, I.'

_publ_section_title
;
 Conformation of Acyclic Derivatives of
 1,1,4,4-Tetraphenyl-1,3-butadiene
;
_journal_issue 1
_journal_name_full 'Acta Crystallographica Section C'
_journal_page_first 118
_journal_page_last 122
_journal_paper_doi 10.1107/S0108270195011358
_journal_volume 52
_journal_year 1996
_chemical_formula_moiety 'C30 H22 O4, 2C2 H6 O'
_chemical_formula_sum 'C34 H34 O6'
_chemical_formula_weight 538.64
_chemical_melting_point
;
At 424 K starts polyester-type condensation, and the solid changes to brown.
Crystalline melting point of the oligomerized material is at 528 K.
;
_chemical_name_systematic
;
 2,3-bis(diphenylmethylene)-1,4-butanedioic acid diethanol solvate
                                 or
 2,3-dicarboxylic acid-1,1,4,4-tetraphenyl-1,3-butadiene diethanol solvate
;
_space_group_IT_number 14
_symmetry_cell_setting monoclinic
_symmetry_space_group_name_Hall '-P 2ybc'
_symmetry_space_group_name_H-M 'P 1 21/c 1'
_audit_creation_method SHELXL
_cell_angle_alpha 90.00
_cell_angle_beta 92.06(3)
_cell_angle_gamma 90.00
_cell_formula_units_Z 4
_cell_length_a 10.300(8)
_cell_length_b 16.004(2)
_cell_length_c 17.788(3)
_cell_measurement_reflns_used 25
_cell_measurement_temperature 295(2)
_cell_measurement_theta_max 11.12
_cell_measurement_theta_min 8.65
_cell_volume 2930(2)
_computing_cell_refinement 'CAD-4 Software'
_computing_data_collection 'CAD-4 Software (Enraf-Nonius, 1989)'
_computing_data_reduction 'CADINT, local program'
_computing_molecular_graphics 'ORTEPII (Johnson, 1976)'
_computing_publication_material 'SHELXL93, PARST (Nardelli, 1983)'
_computing_structure_refinement 'SHELXL93 (Sheldrick, 1993)'
_computing_structure_solution 'SHELXS86 (Sheldrick, 1985)'
_diffrn_ambient_temperature 295(2)
_diffrn_measurement_device 'Enraf-Nonius CAD-4'
_diffrn_measurement_method \w/2\q
_diffrn_radiation_monochromator graphite
_diffrn_radiation_source 'fine-focus sealed tube'
_diffrn_radiation_type MoK\a
_diffrn_radiation_wavelength 0.71073
_diffrn_reflns_av_R_equivalents 0.0139
_diffrn_reflns_av_sigmaI/netI 0.0706
_diffrn_reflns_limit_h_max 12
_diffrn_reflns_limit_h_min -12
_diffrn_reflns_limit_k_max 18
_diffrn_reflns_limit_k_min 0
_diffrn_reflns_limit_l_max 21
_diffrn_reflns_limit_l_min 0
_diffrn_reflns_number 4630
_diffrn_reflns_theta_max 25.01
_diffrn_reflns_theta_min 1.71
_diffrn_standards_decay_% 13
_diffrn_standards_interval_time 90
_diffrn_standards_number 3
_exptl_absorpt_coefficient_mu 0.077
_exptl_absorpt_correction_type none
_exptl_crystal_colour yellow
_exptl_crystal_density_diffrn 1.221
_exptl_crystal_description prism
_exptl_crystal_F_000 1144
_exptl_crystal_size_max 0.45
_exptl_crystal_size_mid 0.40
_exptl_crystal_size_min 0.30
_refine_diff_density_max 0.308
_refine_diff_density_min -0.375
_refine_ls_extinction_method none
_refine_ls_goodness_of_fit_all 1.341
_refine_ls_goodness_of_fit_obs 1.510
_refine_ls_hydrogen_treatment noref
_refine_ls_matrix_type full
_refine_ls_number_parameters 341
_refine_ls_number_reflns 4375
_refine_ls_number_restraints 0
_refine_ls_restrained_S_all 1.430
_refine_ls_restrained_S_obs 1.510
_refine_ls_R_factor_all 0.1192
_refine_ls_R_factor_obs 0.0832
_refine_ls_shift/esd_max -0.352
_refine_ls_shift/esd_mean 0.024
_refine_ls_structure_factor_coef Fsqd
_refine_ls_weighting_scheme
;
calc w = 1/[\s^2^(F~o~^2^) + (0.1000P)^2^]
where P = (F~o~^2^ + 2F~c~^2^)/3
;
_refine_ls_wR_factor_all 0.2542
_refine_ls_wR_factor_obs 0.2181
_reflns_number_observed 2968
_reflns_number_total 4385
_reflns_observed_criterion >2sigma(I)
_cod_data_source_file ka1141.cif
_cod_data_source_block II
_cod_original_cell_volume 2930.(2)
_cod_original_sg_symbol_H-M 'P 21/c'
_cod_database_code 2004399

loop_
_symmetry_equiv_pos_as_xyz
'x, y, z'
'x, -y+1/2, z+1/2'
'-x, -y, -z'
'-x, y-1/2, -z-1/2'

loop_
_atom_site_aniso_label
_atom_site_aniso_U_11
_atom_site_aniso_U_22
_atom_site_aniso_U_33
_atom_site_aniso_U_12
_atom_site_aniso_U_13
_atom_site_aniso_U_23
O1 0.077(2) 0.056(2) 0.045(2) 0.016(2) 0.0201(14) -0.0068(13)
C2 0.052(3) 0.052(3) 0.035(2) 0.010(2) 0.003(2) 0.004(2)
O3 0.099(3) 0.060(2) 0.053(2) 0.013(2) 0.033(2) 0.008(2)
C4 0.048(2) 0.045(2) 0.034(2) 0.004(2) 0.002(2) -0.006(2)
C5 0.054(2) 0.046(2) 0.032(2) 0.006(2) 0.003(2) 0.001(2)
C6 0.054(3) 0.051(3) 0.039(2) 0.005(2) 0.003(2) -0.005(2)
O7 0.087(2) 0.056(2) 0.055(2) 0.003(2) -0.020(2) -0.0121(15)
O8 0.087(2) 0.060(2) 0.041(2) 0.017(2) -0.0168(15) 0.0012(13)
C9 0.045(2) 0.043(2) 0.037(2) 0.001(2) 0.003(2) -0.002(2)
C10 0.053(3) 0.051(2) 0.030(2) 0.003(2) 0.005(2) 0.002(2)
C11 0.069(3) 0.055(3) 0.047(2) 0.009(2) -0.005(2) 0.002(2)
C12 0.071(5) 0.064(3) 0.045(3) 0.024(3) -0.006(3) -0.007(2)
C13 0.081(4) 0.076(5) 0.045(3) 0.024(4) 0.003(3) -0.001(3)
C14 0.053(3) 0.073(5) 0.076(4) 0.013(3) 0.005(3) 0.010(3)
C15 0.063(3) 0.064(3) 0.064(3) 0.006(3) 0.001(2) 0.010(2)
C16 0.049(3) 0.048(2) 0.043(2) 0.010(2) 0.010(2) 0.006(2)
C17 0.055(3) 0.072(3) 0.057(3) 0.001(2) 0.003(2) 0.004(2)
C18 0.057(3) 0.100(4) 0.079(4) 0.004(3) 0.022(3) 0.014(3)
C19 0.082(4) 0.103(5) 0.067(4) 0.013(3) 0.025(3) 0.015(3)
C20 0.093(4) 0.097(4) 0.039(2) 0.019(3) 0.007(3) 0.009(2)
C21 0.065(3) 0.073(3) 0.040(2) 0.010(2) 0.008(2) 0.004(2)
C22 0.040(2) 0.048(2) 0.032(2) 0.002(2) 0.003(2) 0.003(2)
C23 0.050(2) 0.046(2) 0.033(2) 0.002(2) 0.001(2) 0.001(2)
C24 0.071(3) 0.080(3) 0.037(2) -0.010(3) 0.009(2) -0.007(2)
C25 0.076(5) 0.071(4) 0.034(2) -0.005(3) 0.002(3) -0.008(2)
C26 0.067(4) 0.083(4) 0.052(3) -0.006(3) -0.010(3) -0.011(3)
C27 0.052(3) 0.074(3) 0.063(3) -0.013(2) -0.009(2) -0.006(3)
C28 0.053(3) 0.063(3) 0.045(2) -0.001(2) 0.009(2) 0.001(2)
C29 0.046(2) 0.050(2) 0.037(2) 0.000(2) 0.006(2) -0.003(2)
C30 0.064(3) 0.057(3) 0.053(2) 0.011(2) 0.008(2) -0.002(2)
C31 0.092(4) 0.062(3) 0.068(3) 0.023(3) 0.019(3) 0.000(2)
C32 0.061(4) 0.081(5) 0.065(4) 0.013(3) 0.010(3) 0.013(3)
C33 0.045(3) 0.080(4) 0.088(4) 0.004(3) 0.011(3) 0.008(4)
C34 0.057(3) 0.059(3) 0.080(3) 0.001(2) 0.007(2) -0.001(2)
O35 0.081(3) 0.132(3) 0.052(2) 0.043(2) 0.022(2) 0.018(2)
O38 0.128(3) 0.102(3) 0.060(2) 0.056(2) -0.041(2) -0.031(2)

loop_
_atom_site_label
_atom_site_occupancy
_atom_site_fract_x
_atom_site_fract_y
_atom_site_fract_z
_atom_site_U_iso_or_equiv
_atom_site_thermal_displace_type
_atom_site_calc_flag
_atom_site_type_symbol
O1 1 .9250(3) .4086(2) .14275(15) .0587(8) Uani d O
H1 1 .9780 .4000 .0994 .050 Uiso d H
C2 1 .8935(4) .4834(3) .1661(2) .0463(10) Uani d C
O3 1 .9185(3) .5462(2) .1325(2) .0699(10) Uani d O
C4 1 .8177(4) .4853(2) .2359(2) .0422(9) Uani d C
C5 1 .7070(4) .5446(2) .2305(2) .0438(10) Uani d C
C6 1 .6285(4) .5370(3) .1588(2) .0483(10) Uani d C
O7 1 .6110(3) .4696(2) .1290(2) .0664(9) Uani d O
O8 1 .5896(3) .6070(2) .1288(2) .0635(9) Uani d O
H8 1 .5472 .6000 .0775 .050 Uiso d H
C9 1 .8498(4) .4383(2) .2970(2) .0416(9) Uani d C
C10 1 .9743(4) .3908(2) .3042(2) .0447(10) Uani d C
C11 1 .9782(5) .3089(3) .3258(2) .0571(11) Uani d C
H11 1 .9007 .2815 .3348 .050 Uiso calc H
C12 1 1.0930(6) .2659(3) .3346(2) .060(2) Uani d C
H12 1 1.0930 .2100 .3490 .050 Uiso calc H
C13 1 1.2062(6) .3055(4) .3222(3) .067(2) Uani d C
H13 1 1.2844 .2765 .3268 .050 Uiso calc H
C14 1 1.2057(5) .3868(4) .3032(3) .068(2) Uani d C
H14 1 1.2840 .4141 .2961 .050 Uiso calc H
C15 1 1.0907(5) .4303(3) .2942(3) .0637(12) Uani d C
H15 1 1.0920 .4866 .2813 .050 Uiso calc H
C16 1 .7690(4) .4325(2) .3642(2) .0465(10) Uani d C
C17 1 .6379(5) .4167(3) .3589(2) .0611(12) Uani d C
H17 1 .5964 .4102 .3120 .050 Uiso calc H
C18 1 .5674(5) .4104(3) .4238(3) .078(2) Uani d C
H18 1 .4786 .3999 .4196 .050 Uiso calc H
C19 1 .6247(6) .4193(4) .4932(3) .083(2) Uani d C
H19 1 .5758 .4143 .5359 .050 Uiso calc H
C20 1 .7538(6) .4354(3) .4997(2) .0762(15) Uani d C
H20 1 .7937 .4417 .5471 .050 Uiso calc H
C21 1 .8271(4) .4425(3) .4356(2) .0590(12) Uani d C
H21 1 .9155 .4541 .4405 .050 Uiso calc H
C22 1 .6792(4) .6029(2) .2828(2) .0399(9) Uani d C
C23 1 .7711(4) .6262(2) .3457(2) .0428(9) Uani d C
C24 1 .7290(5) .6370(3) .4180(2) .0626(12) Uani d C
H24 1 .6426 .6263 .4280 .050 Uiso calc H
C25 1 .8119(6) .6631(4) .4752(2) .060(2) Uani d C
H25 1 .7818 .6692 .5235 .050 Uiso calc H
C26 1 .9372(6) .6801(3) .4615(3) .067(2) Uani d C
H26 1 .9934 .6976 .5005 .050 Uiso calc H
C27 1 .9814(4) .6714(3) .3908(3) .0630(13) Uani d C
H27 1 1.0675 .6839 .3813 .050 Uiso calc H
C28 1 .8988(4) .6442(3) .3329(2) .0534(11) Uani d C
H28 1 .9300 .6381 .2848 .050 Uiso calc H
C29 1 .5511(4) .6450(2) .2842(2) .0442(9) Uani d C
C30 1 .5424(4) .7291(3) .2994(2) .0579(11) Uani d C
H30 1 .6179 .7603 .3074 .050 Uiso calc H
C31 1 .4237(6) .7674(3) .3027(3) .0738(15) Uani d C
H31 1 .4197 .8243 .3128 .050 Uiso calc H
C32 1 .3124(5) .7238(4) .2917(3) .069(2) Uani d C
H32 1 .2325 .7506 .2945 .050 Uiso calc H
C33 1 .3177(5) .6408(4) .2766(3) .071(2) Uani d C
H33 1 .2413 .6105 .2686 .050 Uiso calc H
C34 1 .4366(5) .6013(3) .2731(3) .0651(13) Uani d C
H34 1 .4395 .5443 .2631 .050 Uiso calc H
O35 1 .0683(4) .4127(2) .0225(2) .0876(12) Uani d O
H35 1 .0629 .4400 -0.0311 .050 Uiso d H
C36 1 .2012(9) .4015(5) .0305(4) .136(3) Uiso d C
H36A 1 .2220 .3480 .0082 .050 Uiso calc H
H36B 1 .2426 .4442 .0009 .050 Uiso calc H
C37 1 .2567(10) .4034(6) .1010(7) .167(4) Uiso d C
H37A 1 .3479 .3895 .0958 .483 Uiso d H
H37B 1 .2163 .3632 .1307 .169 Uiso d H
H37C 1 .2492 .4580 .1202 .042 Uiso d H
O38 1 .4382(4) .6015(2) .0107(2) .0979(14) Uani d O
H38 1 .4221 .5800 -0.0387 .050 Uiso d H
C39 1 .3604(14) .6760(6) .0036(4) .196(5) Uiso d C
H39A 1 .4178 .7240 .0077 .050 Uiso calc H
H39B 1 .3198 .6769 -0.0465 .050 Uiso calc H
C40 1 .2752(14) .6842(9) .0495(9) .226(6) Uiso d C
H40A 1 .2141 .7247 .0288 .307 Uiso d H
H40B 1 .3128 .7032 .0952 .161 Uiso d H
H40C 1 .2325 .6318 .0550 .140 Uiso d H

loop_
_atom_type_symbol
_atom_type_description
_atom_type_scat_dispersion_real
_atom_type_scat_dispersion_imag
_atom_type_scat_source
C C 0.0033 0.0016 'International Tables Vol C Tables 4.2.6.8 and 6.1.1.4'
H H 0.0000 0.0000 'International Tables Vol C Tables 4.2.6.8 and 6.1.1.4'
O O 0.0106 0.0060 'International Tables Vol C Tables 4.2.6.8 and 6.1.1.4'

loop_
_geom_angle_atom_site_label_1
_geom_angle_atom_site_label_2
_geom_angle_atom_site_label_3
_geom_angle
_geom_angle_publ_flag
C2 O1 H1 122.3(3) no
O3 C2 O1 123.2(3) no
O3 C2 C4 121.7(4) no
O1 C2 C4 115.1(3) no
C9 C4 C5 124.9(3) no
C9 C4 C2 122.6(3) no
C5 C4 C2 112.5(3) no
C22 C5 C4 125.2(3) no
C22 C5 C6 121.5(3) no
C4 C5 C6 113.3(3) no
O7 C6 O8 123.3(4) no
O7 C6 C5 121.0(4) no
O8 C6 C5 115.6(3) no
C6 O8 H8 113.3(3) no
C4 C9 C16 123.7(3) no
C4 C9 C10 122.4(3) no
C16 C9 C10 113.9(3) no
C11 C10 C15 117.5(4) no
C11 C10 C9 121.9(4) no
C15 C10 C9 120.5(4) no
C10 C11 C12 122.0(5) no
C10 C11 H11 119.0(4) no
C12 C11 H11 119.0(5) no
C13 C12 C11 119.4(5) no
C13 C12 H12 120.3(6) no
C11 C12 H12 120.3(6) no
C14 C13 C12 119.9(5) no
C14 C13 H13 120.0(7) no
C12 C13 H13 120.0(7) no
C13 C14 C15 120.9(5) no
C13 C14 H14 119.5(6) no
C15 C14 H14 119.5(6) no
C10 C15 C14 120.2(5) no
C10 C15 H15 119.9(5) no
C14 C15 H15 119.9(5) no
C17 C16 C21 118.2(4) no
C17 C16 C9 122.3(4) no
C21 C16 C9 119.5(4) no
C16 C17 C18 119.9(4) no
C16 C17 H17 120.0(4) no
C18 C17 H17 120.0(5) no
C19 C18 C17 121.7(5) no
C19 C18 H18 119.2(5) no
C17 C18 H18 119.2(6) no
C18 C19 C20 119.4(4) no
C18 C19 H19 120.3(6) no
C20 C19 H19 120.3(6) no
C19 C20 C21 120.3(5) no
C19 C20 H20 119.9(5) no
C21 C20 H20 119.9(6) no
C16 C21 C20 120.6(4) no
C16 C21 H21 119.7(4) no
C20 C21 H21 119.7(4) no
C5 C22 C29 122.3(3) no
C5 C22 C23 123.0(3) no
C29 C22 C23 114.6(3) no
C28 C23 C24 117.5(4) no
C28 C23 C22 121.0(3) no
C24 C23 C22 121.3(4) no
C25 C24 C23 121.4(4) no
C25 C24 H24 119.3(4) no
C23 C24 H24 119.3(4) no
C26 C25 C24 120.1(4) no
C26 C25 H25 119.9(5) no
C24 C25 H25 119.9(6) no
C25 C26 C27 120.0(4) no
C25 C26 H26 120.0(6) no
C27 C26 H26 120.0(6) no
C26 C27 C28 120.2(4) no
C26 C27 H27 119.9(5) no
C28 C27 H27 119.9(5) no
C23 C28 C27 120.7(4) no
C23 C28 H28 119.6(4) no
C27 C28 H28 119.7(4) no
C30 C29 C34 117.6(4) no
C30 C29 C22 120.8(4) no
C34 C29 C22 121.6(4) no
C31 C30 C29 120.6(5) no
C31 C30 H30 119.7(5) no
C29 C30 H30 119.7(4) no
C32 C31 C30 121.2(5) no
C32 C31 H31 119.4(6) no
C30 C31 H31 119.4(6) no
C31 C32 C33 119.6(5) no
C31 C32 H32 120.2(7) no
C33 C32 H32 120.2(7) no
C32 C33 C34 119.9(5) no
C32 C33 H33 120.0(6) no
C34 C33 H33 120.0(6) no
C29 C34 C33 121.1(5) no
C29 C34 H34 119.5(4) no
C33 C34 H34 119.5(5) no
C36 O35 H35 99.6(4) no
C37 C36 O35 118.2(7) no
C37 C36 H36A 107.8(8) no
O35 C36 H36A 107.8(8) no
C37 C36 H36B 107.7(10) no
O35 C36 H36B 107.8(7) no
H36A C36 H36B 107.1(6) no
C36 C37 H37A 106.4(10) no
C36 C37 H37B 108.8(10) no
H37A C37 H37B 110.1(10) no
C36 C37 H37C 108.6(10) no
H37A C37 H37C 109.9(10) no
H37B C37 H37C 112.8(11) no
C39 O38 H38 98.1(4) no
C40 C39 O38 116.0(11) no
C40 C39 H39A 108.4(10) no
O38 C39 H39A 108.1(12) no
C40 C39 H39B 108.4(16) no
O38 C39 H39B 108.1(7) no
H39A C39 H39B 107.5(9) no
C39 C40 H40A 106.8(15) no
C39 C40 H40B 109.1(14) no
H40A C40 H40B 110.8(15) no
C39 C40 H40C 108.6(15) no
H40A C40 H40C 109.5(14) no
H40B C40 H40C 111.9(15) no

loop_
_geom_bond_atom_site_label_1
_geom_bond_atom_site_label_2
_geom_bond_distance
_geom_bond_publ_flag
O1 C2 1.312(4) no
O1 H1 0.971(3) no
C2 O3 1.201(4) no
C2 C4 1.490(5) no
C4 C9 1.354(5) no
C4 C5 1.485(5) no
C5 C22 1.355(5) no
C5 C6 1.490(5) no
C6 O7 1.214(4) no
C6 O8 1.298(5) no
O8 H8 1.003(3) no
C9 C16 1.483(5) no
C9 C10 1.491(5) no
C10 C11 1.366(5) no
C10 C15 1.372(6) no
C11 C12 1.373(7) no
C11 H11 0.930(5) no
C12 C13 1.352(8) no
C12 H12 0.930(5) no
C13 C14 1.345(8) no
C13 H13 0.930(5) no
C14 C15 1.379(7) no
C14 H14 0.930(5) no
C15 H15 0.930(5) no
C16 C17 1.374(6) no
C16 C21 1.393(6) no
C17 C18 1.389(6) no
C17 H17 0.930(4) no
C18 C19 1.355(8) no
C18 H18 0.930(5) no
C19 C20 1.356(8) no
C19 H19 0.930(5) no
C20 C21 1.395(6) no
C20 H20 0.930(5) no
C21 H21 0.930(5) no
C22 C29 1.483(5) no
C22 C23 1.487(5) no
C23 C28 1.374(6) no
C23 C24 1.381(5) no
C24 C25 1.371(7) no
C24 H24 0.930(5) no
C25 C26 1.349(7) no
C25 H25 0.930(5) no
C26 C27 1.361(7) no
C26 H26 0.930(5) no
C27 C28 1.381(6) no
C27 H27 0.930(5) no
C28 H28 0.930(4) no
C29 C30 1.375(6) no
C29 C34 1.380(6) no
C30 C31 1.371(7) no
C30 H30 0.930(5) no
C31 C32 1.350(7) no
C31 H31 0.930(5) no
C32 C33 1.357(8) no
C32 H32 0.930(5) no
C33 C34 1.382(6) no
C33 H33 0.930(5) no
C34 H34 0.930(4) no
O35 C36 1.384(9) no
O35 H35 1.049(3) no
C36 C37 1.360(12) no
C36 H36A 0.970(8) no
C36 H36B 0.971(8) no
C37 H37A 0.973(10) no
C37 H37B 0.939(10) no
C37 H37C 0.942(10) no
O38 C39 1.440(10) no
O38 H38 0.952(3) no
C39 C40 1.228(15) no
C39 H39A 0.969(13) no
C39 H39B 0.970(9) no
C40 H40A 0.967(14) no
C40 H40B 0.94(2) no
C40 H40C 0.954(14) no

loop_
_cod_related_entry_id
_cod_related_entry_database
_cod_related_entry_code
1 ChemSpider 21138574
